data_1503909
loop_
_publ_author_name
'Donohoe, Timothy J.'
'Callens, Cedric K. A.'
'Thompson, Amber L.'

_publ_section_title
;
 Tethered aminohydroxylation (TA) reaction of amides.
;
_journal_issue 11
_journal_name_full 'Organic letters'
_journal_page_first 2305
_journal_page_last 2307
_journal_paper_doi 10.1021/ol900631y
_journal_volume 11
_journal_year 2009
_chemical_formula_moiety 'C11 H13 N1 O2'
_chemical_formula_sum 'C11 H13 N O2'
_chemical_formula_weight 191.23
_chemical_melting_point ?
_space_group_IT_number 14
_symmetry_cell_setting monoclinic
_symmetry_space_group_name_Hall '-P 2yn'
_symmetry_space_group_name_H-M 'P 1 21/n 1'
_atom_sites_solution_hydrogens geom
_atom_sites_solution_primary direct
_audit_creation_date 08-06-24
_audit_creation_method CRYSTALS_ver_12.86
_cell_angle_alpha 90
_cell_angle_beta 109.9111(8)
_cell_angle_gamma 90
_cell_formula_units_Z 4
_cell_length_a 5.60930(10)
_cell_length_b 23.6664(4)
_cell_length_c 7.60370(10)
_cell_measurement_reflns_used 2105
_cell_measurement_temperature 150
_cell_measurement_theta_max 27
_cell_measurement_theta_min 5
_cell_volume 949.07(3)
_computing_cell_refinement 'DENZO/SCALEPACK (Otwinowski & Minor, 1997)'
_computing_data_collection 'COLLECT (Nonius, 1997-2001).'
_computing_data_reduction 'DENZO/SCALEPACK (Otwinowski & Minor, 1997)'
_computing_molecular_graphics 'CAMERON (Watkin et al., 1996)'
_computing_publication_material 'CRYSTALS (Betteridge et al., 2003)'
_computing_structure_refinement 'CRYSTALS (Betteridge et al., 2003)'
_computing_structure_solution 'SIR92 (Altomare et al., 1994)'
_diffrn_ambient_temperature 150
_diffrn_measured_fraction_theta_full 0.983
_diffrn_measured_fraction_theta_max 0.983
_diffrn_measurement_device 'Nonius KappaCCD'
_diffrn_measurement_device_type Area
_diffrn_measurement_method \w
_diffrn_radiation_monochromator graphite
_diffrn_radiation_type 'Mo K\a'
_diffrn_radiation_wavelength 0.71073
_diffrn_reflns_av_R_equivalents 0.024
_diffrn_reflns_limit_h_max 7
_diffrn_reflns_limit_h_min -7
_diffrn_reflns_limit_k_max 29
_diffrn_reflns_limit_k_min -30
_diffrn_reflns_limit_l_max 9
_diffrn_reflns_limit_l_min -9
_diffrn_reflns_number 9925
_diffrn_reflns_theta_full 27.481
_diffrn_reflns_theta_max 27.481
_diffrn_reflns_theta_min 5.166
_diffrn_standards_number 0
_exptl_absorpt_coefficient_mu 0.092
_exptl_absorpt_correction_T_max 0.98
_exptl_absorpt_correction_T_min 0.88
_exptl_absorpt_correction_type multi-scan
_exptl_absorpt_process_details 'DENZO/SCALEPACK (Otwinowski & Minor, 1997)'
_exptl_crystal_colour colourless
_exptl_crystal_density_diffrn 1.338
_exptl_crystal_density_meas ?
_exptl_crystal_density_method 'not measured'
_exptl_crystal_description bloc
_exptl_crystal_F_000 408
_exptl_crystal_size_max 0.45
_exptl_crystal_size_mid 0.33
_exptl_crystal_size_min 0.26
_refine_diff_density_max 0.39
_refine_diff_density_min -0.20
_refine_ls_extinction_method None
_refine_ls_goodness_of_fit_ref 0.9760
_refine_ls_hydrogen_treatment constr
_refine_ls_matrix_type full
_refine_ls_number_parameters 127
_refine_ls_number_reflns 2135
_refine_ls_number_restraints 0
_refine_ls_R_factor_all 0.0452
_refine_ls_R_factor_gt 0.0416
_refine_ls_shift/su_max 0.000767
_refine_ls_structure_factor_coef Fsqd
_refine_ls_weighting_details
;
 Method= Modified Sheldrick 
 w=1/[\s^2^(F^2^) + ( 0.04P)^2^ + 0.58P] 
 ,where P=(max(Fo^2^,0) + 2Fc^2^)/3 
;
_refine_ls_weighting_scheme calc
_refine_ls_wR_factor_all 0.0989
_refine_ls_wR_factor_gt 0.0971
_refine_ls_wR_factor_ref 0.0989
_reflns_limit_h_max 6
_reflns_limit_h_min -7
_reflns_limit_k_max 30
_reflns_limit_k_min 0
_reflns_limit_l_max 9
_reflns_limit_l_min 0
_reflns_number_gt 1955
_reflns_number_total 2135
_reflns_threshold_expression I>2.0\s(I)
_oxford_diffrn_Wilson_B_factor 1.72
_oxford_diffrn_Wilson_scale 0.29
_oxford_refine_ls_r_factor_ref 0.0452
_oxford_refine_ls_scale 1.994(19)
_oxford_reflns_number_all 2135
_oxford_reflns_threshold_expression_ref I>-3.0\s(I)
_oxford_structure_analysis_title 0030608
_cod_data_source_file ol900631y_si_002.cif
_cod_data_source_block Compound_9
_cod_depositor_comments
;
The following automatic conversions were performed:

'_chemical_melting_point' value 'not measured' was changed to '?' -
the value is undefined or not given.

'_symmetry_cell_setting' value
'Monoclinic' changed to 'monoclinic' according to
/home/saulius/struct/CIF-dictionaries/cif_core.dic dictionary named
'cif_core.dic' version 2.4.2 from 2011-04-26.

Automatic conversion script
Id: cif_fix_values 1715 2011-07-08 13:25:40Z adriana 

The following automatic conversions were performed:

'_exptl_crystal_density_meas' value 'not measured' was changed to '?'
- the value is perceived as not measured.

Automatic conversion script
Id: cif_fix_values 3008 2015-01-20 13:52:24Z robertas 
;
_cod_original_sg_symbol_H-M 'P 1 21/n 1 '
_cod_original_formula_sum 'C11 H13 N1 O2'
_cod_database_code 1503909

loop_
_symmetry_equiv_pos_as_xyz
x,y,z
-x,-y,-z
-x+1/2,y+1/2,-z+1/2
x+1/2,-y+1/2,z+1/2

loop_
_atom_site_label
_atom_site_type_symbol
_atom_site_fract_x
_atom_site_fract_y
_atom_site_fract_z
_atom_site_U_iso_or_equiv
_atom_site_occupancy
_atom_site_adp_type
_atom_site_refinement_flags_posn
O1 O -0.33123(16) 0.52218(4) -0.12608(11) 0.0233 1.0000 Uani .
C2 C -0.2822(2) 0.55123(5) 0.01794(16) 0.0191 1.0000 Uani .
N3 N -0.06815(19) 0.54878(4) 0.16620(13) 0.0221 1.0000 Uani .
C4 C -0.0430(2) 0.59580(5) 0.29723(16) 0.0227 1.0000 Uani .
C5 C -0.3195(2) 0.61381(5) 0.25453(17) 0.0241 1.0000 Uani .
C6 C -0.4510(2) 0.59669(5) 0.05098(16) 0.0217 1.0000 Uani .
C7 C 0.0918(2) 0.57956(5) 0.50003(16) 0.0223 1.0000 Uani .
O8 O 0.32970(17) 0.55622(4) 0.51163(12) 0.0283 1.0000 Uani .
C9 C 0.1181(2) 0.63179(5) 0.62168(16) 0.0205 1.0000 Uani .
C10 C 0.2928(2) 0.67404(5) 0.62354(17) 0.0238 1.0000 Uani .
C11 C 0.3227(2) 0.72076(5) 0.74025(18) 0.0270 1.0000 Uani .
C12 C 0.1782(3) 0.72578(5) 0.85581(18) 0.0281 1.0000 Uani .
C13 C -0.0006(2) 0.68483(6) 0.85037(17) 0.0276 1.0000 Uani .
C14 C -0.0314(2) 0.63805(5) 0.73371(17) 0.0237 1.0000 Uani .
H41 H 0.0618 0.6275 0.2652 0.0262 1.0000 Uiso R
H51 H -0.3330 0.6538 0.2759 0.0295 1.0000 Uiso R
H52 H -0.3916 0.5927 0.3357 0.0289 1.0000 Uiso R
H61 H -0.4556 0.6275 -0.0339 0.0267 1.0000 Uiso R
H62 H -0.6243 0.5826 0.0259 0.0266 1.0000 Uiso R
H71 H -0.0125 0.5500 0.5368 0.0259 1.0000 Uiso R
H101 H 0.3947 0.6702 0.5445 0.0294 1.0000 Uiso R
H111 H 0.4462 0.7489 0.7423 0.0323 1.0000 Uiso R
H121 H 0.2050 0.7569 0.9395 0.0325 1.0000 Uiso R
H131 H -0.1047 0.6884 0.9264 0.0328 1.0000 Uiso R
H141 H -0.1519 0.6097 0.7313 0.0278 1.0000 Uiso R
H31 H 0.0534 0.5265 0.1722 0.0278 1.0000 Uiso R
H81 H 0.3938 0.5440 0.6219 0.0429 1.0000 Uiso R

loop_
_atom_site_aniso_label
_atom_site_aniso_U_11
_atom_site_aniso_U_22
_atom_site_aniso_U_33
_atom_site_aniso_U_23
_atom_site_aniso_U_13
_atom_site_aniso_U_12
O1 0.0235(4) 0.0264(4) 0.0177(4) -0.0032(3) 0.0040(3) 0.0019(3)
C2 0.0200(5) 0.0196(5) 0.0176(5) 0.0015(4) 0.0063(4) 0.0002(4)
N3 0.0210(5) 0.0246(5) 0.0181(5) -0.0025(4) 0.0035(4) 0.0067(4)
C4 0.0241(6) 0.0224(6) 0.0196(6) -0.0018(4) 0.0049(5) 0.0019(4)
C5 0.0238(6) 0.0257(6) 0.0203(6) -0.0035(5) 0.0041(5) 0.0063(5)
C6 0.0213(6) 0.0210(6) 0.0204(6) 0.0002(4) 0.0038(4) 0.0035(4)
C7 0.0224(6) 0.0225(6) 0.0198(6) -0.0010(4) 0.0044(4) 0.0032(4)
O8 0.0255(5) 0.0358(5) 0.0205(4) -0.0005(4) 0.0039(4) 0.0113(4)
C9 0.0194(5) 0.0217(5) 0.0162(5) 0.0005(4) 0.0006(4) 0.0029(4)
C10 0.0230(6) 0.0278(6) 0.0197(6) 0.0020(5) 0.0060(5) 0.0006(5)
C11 0.0285(6) 0.0221(6) 0.0266(6) 0.0026(5) 0.0044(5) -0.0028(5)
C12 0.0351(7) 0.0214(6) 0.0236(6) -0.0026(5) 0.0046(5) 0.0049(5)
C13 0.0279(6) 0.0325(7) 0.0226(6) -0.0007(5) 0.0090(5) 0.0054(5)
C14 0.0213(6) 0.0264(6) 0.0214(6) 0.0012(5) 0.0046(5) -0.0004(4)

loop_
_atom_type_symbol
_atom_type_scat_dispersion_real
_atom_type_scat_dispersion_imag
_atom_type_scat_Cromer_Mann_a1
_atom_type_scat_Cromer_Mann_b1
_atom_type_scat_Cromer_Mann_a2
_atom_type_scat_Cromer_Mann_b2
_atom_type_scat_Cromer_Mann_a3
_atom_type_scat_Cromer_Mann_b3
_atom_type_scat_Cromer_Mann_a4
_atom_type_scat_Cromer_Mann_b4
_atom_type_scat_Cromer_Mann_c
_atom_type_scat_source
C 0.0033 0.0016 2.3100 20.8439 1.0200 10.2075 1.5886 0.5687 0.8650 51.6512 0.2156 'International Tables Vol C 4.2.6.8 and 6.1.1.4'
H 0.0000 0.0000 0.4930 10.5109 0.3229 26.1257 0.1402 3.1424 0.0408 57.7998 0.0030 'International Tables Vol C 4.2.6.8 and 6.1.1.4'
N 0.0061 0.0033 12.2126 0.0057 3.1322 9.8933 2.0125 28.9975 1.1663 0.5826 -11.5290 'International Tables Vol C 4.2.6.8 and 6.1.1.4'
O 0.0106 0.0060 3.0485 13.2771 2.2868 5.7011 1.5463 0.3239 0.8670 32.9089 0.2508 'International Tables Vol C 4.2.6.8 and 6.1.1.4'

loop_
_geom_angle_atom_site_label_1
_geom_angle_atom_site_label_2
_geom_angle_atom_site_label_3
_geom_angle
_geom_angle_publ_flag
O1 C2 N3 125.72(11) yes
O1 C2 C6 125.34(10) yes
N3 C2 C6 108.91(10) yes
C2 N3 C4 112.94(9) yes
C2 N3 H31 123.0 no
C4 N3 H31 122.9 no
N3 C4 C5 102.14(9) yes
N3 C4 C7 113.39(10) yes
C5 C4 C7 113.81(10) yes
N3 C4 H41 108.8 no
C5 C4 H41 111.3 no
C7 C4 H41 107.3 no
C4 C5 C6 104.23(9) yes
C4 C5 H51 111.6 no
C6 C5 H51 113.1 no
C4 C5 H52 109.3 no
C6 C5 H52 110.0 no
H51 C5 H52 108.6 no
C5 C6 C2 104.14(9) yes
C5 C6 H61 111.7 no
C2 C6 H61 107.6 no
C5 C6 H62 113.0 no
C2 C6 H62 111.2 no
H61 C6 H62 109.0 no
C4 C7 O8 107.12(9) yes
C4 C7 C9 108.88(9) yes
O8 C7 C9 112.61(9) yes
C4 C7 H71 108.7 no
O8 C7 H71 109.5 no
C9 C7 H71 109.8 no
C7 O8 H81 105.6 no
C7 C9 C10 120.68(11) yes
C7 C9 C14 120.34(11) yes
C10 C9 C14 118.97(11) yes
C9 C10 C11 120.47(11) yes
C9 C10 H101 119.2 no
C11 C10 H101 120.3 no
C10 C11 C12 120.12(12) yes
C10 C11 H111 119.5 no
C12 C11 H111 120.4 no
C11 C12 C13 119.59(12) yes
C11 C12 H121 119.7 no
C13 C12 H121 120.7 no
C12 C13 C14 120.46(12) yes
C12 C13 H131 120.3 no
C14 C13 H131 119.2 no
C13 C14 C9 120.32(11) yes
C13 C14 H141 120.5 no
C9 C14 H141 119.1 no

loop_
_geom_bond_atom_site_label_1
_geom_bond_atom_site_label_2
_geom_bond_distance
_geom_bond_publ_flag
O1 C2 1.2420(14) yes
C2 N3 1.3395(15) yes
C2 C6 1.5093(16) yes
N3 C4 1.4681(15) yes
N3 H31 0.851 no
C4 C5 1.5329(17) yes
C4 C7 1.5176(16) yes
C4 H41 1.033 no
C5 C6 1.5251(16) yes
C5 H51 0.967 no
C5 H52 0.982 no
C6 H61 0.968 no
C6 H62 0.983 no
C7 O8 1.4187(14) yes
C7 C9 1.5208(16) yes
C7 H71 1.011 no
O8 H81 0.843 no
C9 C10 1.3966(17) yes
C9 C14 1.3916(17) yes
C10 C11 1.3918(18) yes
C10 H101 0.965 no
C11 C12 1.3886(19) yes
C11 H111 0.957 no
C12 C13 1.3851(19) yes
C12 H121 0.952 no
C13 C14 1.3920(18) yes
C13 H131 0.955 no
C14 H141 0.948 no

loop_
_geom_hbond_atom_site_label_D
_geom_hbond_atom_site_label_H
_geom_hbond_atom_site_label_A
_geom_hbond_site_symmetry_A
_geom_hbond_angle_DHA
_geom_hbond_distance_DH
_geom_hbond_distance_HA
_geom_hbond_distance_DA
_geom_hbond_publ_flag
C5 H52 O8 1_455 165 0.98 2.53 3.4888(18) yes
N3 H31 O1 2_565 167 0.85 2.06 2.8979(18) yes
O8 H81 O1 1_656 159 0.84 2.07 2.8786(18) yes
